data_1574474
loop_
_publ_author_name
'Lv, Hui-Peng'
'Hu, Sheng-Qian'
'Bai, Yong-Ju'
'Zhou, Jun-Si'
'Ji, Luan-Ying'
'Wang, Zhong-Xia'
'Ai, Yong'
'Qin, Yan'
'Chen, Xiao-Gang'

_publ_section_title
;
 Giant mechanical tunability by a coordination bond strategy in a 3D
 hybrid cyanide double perovskite ferroelastic with reconstructive phase
 transition
;
_journal_issue 21
_journal_name_full 'Chemical Science'
_journal_page_first 9109
_journal_page_last 9116
_journal_paper_doi 10.1039/D5SC00620A
_journal_volume 16
_journal_year 2025
_chemical_formula_moiety 'C6 Fe K N6, 2(C2 H8 N O)'
_chemical_formula_sum 'C10 H16 Fe K N8 O2'
_chemical_formula_weight 375.26
_space_group_crystal_system monoclinic
_space_group_IT_number 14
_space_group_name_Hall '-P 2yn'
_space_group_name_H-M_alt 'P 1 21/n 1'
_atom_sites_solution_hydrogens geom
_audit_creation_date 2025-03-23
_audit_creation_method
;
Olex2 1.3
(compiled 2020.11.12 svn.r5f609507 for OlexSys, GUI svn.r6408)
;
_audit_update_record
;
2025-03-26 deposited with the CCDC.	2025-04-22 downloaded from the CCDC.
;
_cell_angle_alpha 90
_cell_angle_beta 92.675(3)
_cell_angle_gamma 90
_cell_formula_units_Z 4
_cell_length_a 11.6613(4)
_cell_length_b 11.5994(4)
_cell_length_c 11.9561(4)
_cell_measurement_reflns_used 8377
_cell_measurement_temperature 100.00(10)
_cell_measurement_theta_max 42.0340
_cell_measurement_theta_min 2.3770
_cell_volume 1615.47(10)
_computing_cell_refinement 'CrysAlisPro 1.171.43.129a (Rigaku OD, 2024)'
_computing_data_collection 'CrysAlisPro system (CCD 43.129a 64-bit (release 29-06-2024))'
_computing_data_reduction 'CrysAlisPro 1.171.43.129a (Rigaku OD, 2024)'
_computing_molecular_graphics 'Olex2 1.3 (Dolomanov et al., 2009)'
_computing_publication_material 'Olex2 1.3 (Dolomanov et al., 2009)'
_computing_structure_refinement 'SHELXL 2018/3 (Sheldrick, 2015)'
_computing_structure_solution 'SHELXT 2018/2 (Sheldrick, 2018)'
_diffrn_ambient_environment N~2~
_diffrn_ambient_temperature 100.00(10)
_diffrn_detector 'Hybrid Pixel Array Detector'
_diffrn_detector_area_resol_mean 10.0000
_diffrn_detector_type 'HyPix-Arc 150'
_diffrn_measured_fraction_theta_full 1.000
_diffrn_measured_fraction_theta_max 1.000
_diffrn_measurement_details
;
List of Runs (angles in degrees, time in seconds):

  # Type    Start    End  Width  t~exp~   \w     \q     \k     \f   Frames
#--------------------------------------------------------------------------
  1  \w     20.00  46.00   0.50    1.31    --    0.76  48.00 -46.96   52
  2  \w     21.00  47.00   0.50    1.31    --    0.76  43.00 -77.18   52
  3  \w     27.00  60.00   0.50    1.31    --   17.18  19.00 -60.00   66
  4  \w     32.00  57.00   0.50    1.31    --   17.18  19.00 -90.00   50
  5  \w     22.00  59.00   0.50    1.31    --   17.18  19.00-120.00   74
  6  \w     23.00  49.00   0.50    1.31    --   17.18  19.00  90.00   52
  7  \w    -12.00  13.00   0.50    1.31    --   32.00 -49.00 -58.07   50
  8  \w    -28.00  -2.00   0.50    1.31    --   16.00 -51.00 -12.35   52
  9  \w    -25.00   1.00   0.50    1.31    --   20.00 -50.00 -63.64   52
 10  \w    -19.00   7.00   0.50    1.31    --   24.00 -57.00 -95.35   52
 11  \w    -57.00 -19.00   0.50    1.31    --  -15.66 -19.00-150.00   76
;
_diffrn_measurement_device 'four-circle diffractometer'
_diffrn_measurement_device_type 'XtaLAB Synergy R, DW system, HyPix-Arc 150'
_diffrn_measurement_method '\w scans'
_diffrn_orient_matrix_type 'CrysAlisPro convention (1999,Acta A55,543-557)'
_diffrn_orient_matrix_UB_11 0.0116945000
_diffrn_orient_matrix_UB_12 0.0032000000
_diffrn_orient_matrix_UB_13 0.0586696000
_diffrn_orient_matrix_UB_21 -0.0274337000
_diffrn_orient_matrix_UB_22 -0.0539631000
_diffrn_orient_matrix_UB_23 0.0067927000
_diffrn_orient_matrix_UB_31 0.0531401000
_diffrn_orient_matrix_UB_32 -0.0284908000
_diffrn_orient_matrix_UB_33 -0.0062271000
_diffrn_radiation_monochromator mirror
_diffrn_radiation_probe x-ray
_diffrn_radiation_type 'Mo K\a'
_diffrn_radiation_wavelength 0.71073
_diffrn_reflns_av_R_equivalents 0.0397
_diffrn_reflns_av_unetI/netI 0.0308
_diffrn_reflns_Laue_measured_fraction_full 1.000
_diffrn_reflns_Laue_measured_fraction_max 1.000
_diffrn_reflns_limit_h_max 13
_diffrn_reflns_limit_h_min -13
_diffrn_reflns_limit_k_max 13
_diffrn_reflns_limit_k_min -13
_diffrn_reflns_limit_l_max 14
_diffrn_reflns_limit_l_min -14
_diffrn_reflns_number 13796
_diffrn_reflns_point_group_measured_fraction_full 1.000
_diffrn_reflns_point_group_measured_fraction_max 1.000
_diffrn_reflns_theta_full 25.025
_diffrn_reflns_theta_max 25.025
_diffrn_reflns_theta_min 2.385
_diffrn_source 'Rotating-anode X-ray tube'
_diffrn_source_type 'Rigaku (Mo) X-ray Source'
_exptl_absorpt_coefficient_mu 1.210
_exptl_absorpt_correction_T_max 1.00000
_exptl_absorpt_correction_T_min 0.64796
_exptl_absorpt_correction_type multi-scan
_exptl_absorpt_process_details
;
CrysAlisPro 1.171.43.129a (Rigaku Oxford Diffraction, 2024)
Empirical absorption correction using spherical harmonics,
implemented in SCALE3 ABSPACK scaling algorithm.
;
_exptl_crystal_colour red
_exptl_crystal_colour_primary red
_exptl_crystal_density_diffrn 1.543
_exptl_crystal_description block
_exptl_crystal_F_000 772
_exptl_crystal_size_max 0.16
_exptl_crystal_size_mid 0.14
_exptl_crystal_size_min 0.1
_refine_diff_density_max 0.979
_refine_diff_density_min -0.269
_refine_diff_density_rms 0.082
_refine_ls_extinction_method none
_refine_ls_goodness_of_fit_ref 1.096
_refine_ls_hydrogen_treatment constr
_refine_ls_matrix_type full
_refine_ls_number_parameters 203
_refine_ls_number_reflns 2852
_refine_ls_number_restraints 0
_refine_ls_restrained_S_all 1.096
_refine_ls_R_factor_all 0.0472
_refine_ls_R_factor_gt 0.0379
_refine_ls_shift/su_max 0.001
_refine_ls_shift/su_mean 0.000
_refine_ls_structure_factor_coef Fsqd
_refine_ls_weighting_details 'w=1/[\s^2^(Fo^2^)+(0.0447P)^2^+2.1549P] where P=(Fo^2^+2Fc^2^)/3'
_refine_ls_weighting_scheme calc
_refine_ls_wR_factor_gt 0.0997
_refine_ls_wR_factor_ref 0.1047
_reflns_Friedel_coverage 0.000
_reflns_number_gt 2373
_reflns_number_total 2852
_reflns_threshold_expression 'I > 2\s(I)'
_cod_data_source_file d5sc00620a2.cif
_cod_data_source_block eaoh_1_100k_cool_auto
_cod_depositor_comments 'Adding full bibliography for 1574470--1574474.cif.'
_cod_database_code 1574474
_shelx_shelxl_version_number 2018/3
_chemical_oxdiff_formula 'C H N O Fe K '
_shelx_space_group_comment
;
The symmetry employed for this shelxl refinement is uniquely defined
by the following loop, which should always be used as a source of
symmetry information in preference to the above space-group names.
They are only intended as comments.
;
_shelx_estimated_absorpt_t_max 0.889
_shelx_estimated_absorpt_t_min 0.830
_reflns_odcompleteness_completeness 99.91
_reflns_odcompleteness_iscentric 1
_reflns_odcompleteness_theta 26.32
_olex2_refinement_description
;
1. Fixed Uiso
 At 1.2 times of:
  All C(H,H) groups, All N(H,H,H) groups
 At 1.5 times of:
  All O(H) groups
2.a Secondary CH2 refined with riding coordinates:
 C7(H7D,H7E), C8(H8A,H8B), C9(H9A,H9B), C10(H10A,H10B)
2.b Idealised Me refined as rotating group:
 N7(H7A,H7B,H7C), N8(H8C,H8D,H8E)
2.c Idealised tetrahedral OH refined as rotating group:
 O1(H1), O2(H2)
;
_olex2_submission_special_instructions 'No special instructions were received'
_oxdiff_exptl_absorpt_empirical_details
;
Empirical correction (ABSPACK) includes:
- Absorption correction using spherical harmonics
- Frame scaling
;
_oxdiff_exptl_absorpt_empirical_full_max 2.192
_oxdiff_exptl_absorpt_empirical_full_min 0.375

loop_
_space_group_symop_operation_xyz
'x, y, z'
'-x+1/2, y+1/2, -z+1/2'
'-x, -y, -z'
'x-1/2, -y-1/2, z-1/2'

loop_
_atom_site_label
_atom_site_type_symbol
_atom_site_fract_x
_atom_site_fract_y
_atom_site_fract_z
_atom_site_U_iso_or_equiv
_atom_site_adp_type
_atom_site_occupancy
_atom_site_site_symmetry_order
_atom_site_calc_flag
_atom_site_refinement_flags_posn
_atom_site_refinement_flags_adp
_atom_site_refinement_flags_occupancy
_atom_site_disorder_assembly
_atom_site_disorder_group
Fe1 Fe 0.72791(3) 0.24731(3) 0.49202(3) 0.01106(15) Uani 1 1 d . . . . .
K2 K 0.77087(5) -0.25543(4) 0.50248(5) 0.01322(17) Uani 1 1 d . . . . .
O1 O 1.11596(17) 0.52740(17) 0.19194(18) 0.0223(5) Uani 1 1 d . . . . .
H1 H 1.101062 0.565313 0.133189 0.033 Uiso 1 1 calc R U . . .
O2 O 0.54113(17) 0.61806(16) 0.32243(17) 0.0208(5) Uani 1 1 d . . . . .
H2 H 0.570110 0.594395 0.383851 0.031 Uiso 1 1 calc R U . . .
N1 N 0.6861(2) 0.5115(2) 0.4992(2) 0.0219(5) Uani 1 1 d . . . . .
N2 N 0.7203(2) 0.25348(19) 0.2328(2) 0.0192(6) Uani 1 1 d . . . . .
N3 N 0.7858(2) -0.0132(2) 0.4995(2) 0.0198(5) Uani 1 1 d . . . . .
N4 N 0.72327(19) 0.23930(19) 0.7511(2) 0.0169(6) Uani 1 1 d . . . . .
N5 N 0.9895(2) 0.2881(2) 0.4811(2) 0.0212(6) Uani 1 1 d . . . . .
N6 N 0.4670(2) 0.1942(2) 0.4796(2) 0.0210(6) Uani 1 1 d . . . . .
N7 N 0.9637(2) 0.3565(2) 0.2398(2) 0.0201(5) Uani 1 1 d . . . . .
H7A H 0.990722 0.330764 0.307943 0.024 Uiso 1 1 calc R U . . .
H7B H 1.020014 0.351014 0.189912 0.024 Uiso 1 1 calc R U . . .
H7C H 0.902517 0.312911 0.215821 0.024 Uiso 1 1 calc R U . . .
N8 N 0.35656(19) 0.4878(2) 0.2437(2) 0.0195(5) Uani 1 1 d . . . . .
H8C H 0.338626 0.518147 0.174943 0.023 Uiso 1 1 calc R U . . .
H8D H 0.354281 0.544307 0.296367 0.023 Uiso 1 1 calc R U . . .
H8E H 0.304992 0.431773 0.259159 0.023 Uiso 1 1 calc R U . . .
C1 C 0.7006(2) 0.4129(2) 0.4945(2) 0.0154(6) Uani 1 1 d . . . . .
C2 C 0.7219(2) 0.2502(2) 0.3291(3) 0.0153(6) Uani 1 1 d . . . . .
C3 C 0.7619(2) 0.0830(2) 0.4939(2) 0.0148(6) Uani 1 1 d . . . . .
C4 C 0.7277(2) 0.2445(2) 0.6549(2) 0.0145(6) Uani 1 1 d . . . . .
C5 C 0.8924(2) 0.2740(2) 0.4899(2) 0.0152(6) Uani 1 1 d . . . . .
C6 C 0.5640(2) 0.2149(2) 0.4840(2) 0.0154(6) Uani 1 1 d . . . . .
C7 C 0.9276(2) 0.4786(2) 0.2492(3) 0.0227(7) Uani 1 1 d . . . . .
H7D H 0.874946 0.487147 0.311344 0.027 Uiso 1 1 calc R U . . .
H7E H 0.886479 0.503394 0.179003 0.027 Uiso 1 1 calc R U . . .
C8 C 1.0330(3) 0.5520(2) 0.2712(3) 0.0222(7) Uani 1 1 d . . . . .
H8A H 1.011623 0.634507 0.266512 0.027 Uiso 1 1 calc R U . . .
H8B H 1.065745 0.536638 0.347606 0.027 Uiso 1 1 calc R U . . .
C9 C 0.4736(2) 0.4375(2) 0.2449(2) 0.0196(6) Uani 1 1 d . . . . .
H9A H 0.480282 0.384581 0.180560 0.024 Uiso 1 1 calc R U . . .
H9B H 0.488885 0.393062 0.314737 0.024 Uiso 1 1 calc R U . . .
C10 C 0.5593(2) 0.5348(2) 0.2378(3) 0.0203(6) Uani 1 1 d . . . . .
H10A H 0.638211 0.503802 0.247051 0.024 Uiso 1 1 calc R U . . .
H10B H 0.550795 0.571761 0.163200 0.024 Uiso 1 1 calc R U . . .

loop_
_atom_site_aniso_label
_atom_site_aniso_U_11
_atom_site_aniso_U_22
_atom_site_aniso_U_33
_atom_site_aniso_U_23
_atom_site_aniso_U_13
_atom_site_aniso_U_12
Fe1 0.0115(2) 0.0073(2) 0.0146(2) 0.00017(14) 0.00277(16) -0.00031(13)
K2 0.0138(3) 0.0100(3) 0.0160(3) 0.0003(2) 0.0026(2) 0.0001(2)
O1 0.0210(10) 0.0154(10) 0.0308(13) 0.0054(9) 0.0050(9) 0.0000(8)
O2 0.0232(11) 0.0142(10) 0.0249(12) -0.0015(8) 0.0002(9) -0.0003(8)
N1 0.0256(13) 0.0180(13) 0.0220(14) -0.0009(10) 0.0014(10) -0.0004(10)
N2 0.0187(14) 0.0211(14) 0.0181(15) -0.0015(10) 0.0033(11) -0.0024(10)
N3 0.0238(13) 0.0127(13) 0.0232(14) 0.0006(10) 0.0047(10) 0.0008(10)
N4 0.0166(14) 0.0145(13) 0.0198(15) -0.0001(9) 0.0021(11) -0.0001(9)
N5 0.0180(13) 0.0250(14) 0.0206(14) -0.0006(10) 0.0018(10) 0.0001(10)
N6 0.0192(14) 0.0228(13) 0.0211(14) -0.0019(10) 0.0022(10) -0.0007(10)
N7 0.0205(13) 0.0188(12) 0.0217(14) -0.0023(10) 0.0074(10) -0.0061(10)
N8 0.0218(12) 0.0154(11) 0.0213(13) -0.0020(10) 0.0018(10) -0.0020(10)
C1 0.0163(14) 0.0149(14) 0.0151(15) -0.0002(11) 0.0033(11) -0.0014(11)
C2 0.0102(13) 0.0111(13) 0.0248(18) -0.0007(11) 0.0047(11) -0.0002(10)
C3 0.0172(14) 0.0147(15) 0.0128(14) 0.0002(10) 0.0029(11) -0.0033(11)
C4 0.0132(14) 0.0085(13) 0.0220(17) -0.0002(11) 0.0022(11) 0.0005(10)
C5 0.0202(16) 0.0123(13) 0.0132(14) 0.0012(11) 0.0007(11) 0.0003(11)
C6 0.0187(15) 0.0131(13) 0.0146(15) -0.0024(11) 0.0028(11) -0.0008(11)
C7 0.0220(15) 0.0182(14) 0.0282(17) 0.0033(12) 0.0063(13) 0.0017(12)
C8 0.0278(16) 0.0120(14) 0.0271(17) -0.0021(12) 0.0050(13) -0.0003(12)
C9 0.0192(15) 0.0152(14) 0.0244(17) -0.0016(12) 0.0002(12) 0.0026(11)
C10 0.0219(15) 0.0159(14) 0.0238(16) -0.0011(12) 0.0077(12) -0.0008(12)

loop_
_atom_type_symbol
_atom_type_description
_atom_type_scat_dispersion_real
_atom_type_scat_dispersion_imag
_atom_type_scat_source
C C 0.0033 0.0016 'International Tables Vol C Tables 4.2.6.8 and 6.1.1.4'
H H 0.0000 0.0000 'International Tables Vol C Tables 4.2.6.8 and 6.1.1.4'
Fe Fe 0.3463 0.8444 'International Tables Vol C Tables 4.2.6.8 and 6.1.1.4'
K K 0.2009 0.2494 'International Tables Vol C Tables 4.2.6.8 and 6.1.1.4'
N N 0.0061 0.0033 'International Tables Vol C Tables 4.2.6.8 and 6.1.1.4'
O O 0.0106 0.0060 'International Tables Vol C Tables 4.2.6.8 and 6.1.1.4'

loop_
_geom_angle_atom_site_label_1
_geom_angle_atom_site_label_2
_geom_angle_atom_site_label_3
_geom_angle
_geom_angle_site_symmetry_1
_geom_angle_site_symmetry_3
_geom_angle_publ_flag
C1 Fe1 C4 89.60(11) . . ?
C2 Fe1 C1 90.00(11) . . ?
C2 Fe1 C3 91.50(11) . . ?
C2 Fe1 C4 177.85(11) . . ?
C2 Fe1 C6 87.94(11) . . ?
C3 Fe1 C1 177.26(12) . . ?
C3 Fe1 C4 88.98(11) . . ?
C5 Fe1 C1 90.29(11) . . ?
C5 Fe1 C2 88.49(11) . . ?
C5 Fe1 C3 87.46(11) . . ?
C5 Fe1 C4 93.63(11) . . ?
C5 Fe1 C6 175.88(11) . . ?
C6 Fe1 C1 91.76(11) . . ?
C6 Fe1 C3 90.59(11) . . ?
C6 Fe1 C4 89.96(11) . . ?
N1 K2 N4 89.20(7) 1_545 2_646 ?
N1 K2 N6 84.34(7) 1_545 3_656 ?
N2 K2 N1 92.83(7) 2_645 1_545 ?
N2 K2 N4 176.46(7) 2_645 2_646 ?
N2 K2 N6 98.36(7) 2_645 3_656 ?
N3 K2 N1 163.47(7) . 1_545 ?
N3 K2 N2 86.89(7) . 2_645 ?
N3 K2 N4 91.99(7) . 2_646 ?
N3 K2 N5 94.20(7) . 3_756 ?
N3 K2 N6 79.36(7) . 3_656 ?
N5 K2 N1 102.34(7) 3_756 1_545 ?
N5 K2 N2 89.54(7) 3_756 2_645 ?
N5 K2 N4 87.19(7) 3_756 2_646 ?
N5 K2 N6 169.45(7) 3_756 3_656 ?
N6 K2 N4 84.72(7) 3_656 2_646 ?
C8 O1 H1 109.5 . . ?
C10 O2 H2 109.5 . . ?
C1 N1 K2 151.3(2) . 1_565 ?
C2 N2 K2 175.0(2) . 2_655 ?
C3 N3 K2 162.3(2) . . ?
C4 N4 K2 174.3(2) . 2_656 ?
C5 N5 K2 161.7(2) . 3_756 ?
C6 N6 K2 152.8(2) . 3_656 ?
H7A N7 H7B 109.5 . . ?
H7A N7 H7C 109.5 . . ?
H7B N7 H7C 109.5 . . ?
C7 N7 H7A 109.5 . . ?
C7 N7 H7B 109.5 . . ?
C7 N7 H7C 109.5 . . ?
H8C N8 H8D 109.5 . . ?
H8C N8 H8E 109.5 . . ?
H8D N8 H8E 109.5 . . ?
C9 N8 H8C 109.5 . . ?
C9 N8 H8D 109.5 . . ?
C9 N8 H8E 109.5 . . ?
N1 C1 Fe1 177.9(3) . . ?
N2 C2 Fe1 178.5(2) . . ?
N3 C3 Fe1 176.5(3) . . ?
N4 C4 Fe1 176.8(2) . . ?
N5 C5 Fe1 175.5(2) . . ?
N6 C6 Fe1 179.1(3) . . ?
N7 C7 H7D 110.0 . . ?
N7 C7 H7E 110.0 . . ?
N7 C7 C8 108.7(2) . . ?
H7D C7 H7E 108.3 . . ?
C8 C7 H7D 110.0 . . ?
C8 C7 H7E 110.0 . . ?
O1 C8 C7 110.3(2) . . ?
O1 C8 H8A 109.6 . . ?
O1 C8 H8B 109.6 . . ?
C7 C8 H8A 109.6 . . ?
C7 C8 H8B 109.6 . . ?
H8A C8 H8B 108.1 . . ?
N8 C9 H9A 110.0 . . ?
N8 C9 H9B 110.0 . . ?
N8 C9 C10 108.4(2) . . ?
H9A C9 H9B 108.4 . . ?
C10 C9 H9A 110.0 . . ?
C10 C9 H9B 110.0 . . ?
O2 C10 C9 110.3(2) . . ?
O2 C10 H10A 109.6 . . ?
O2 C10 H10B 109.6 . . ?
C9 C10 H10A 109.6 . . ?
C9 C10 H10B 109.6 . . ?
H10A C10 H10B 108.1 . . ?

loop_
_geom_bond_atom_site_label_1
_geom_bond_atom_site_label_2
_geom_bond_distance
_geom_bond_site_symmetry_2
_geom_bond_publ_flag
Fe1 C1 1.948(3) . ?
Fe1 C2 1.946(3) . ?
Fe1 C3 1.947(3) . ?
Fe1 C4 1.948(3) . ?
Fe1 C5 1.944(3) . ?
Fe1 C6 1.946(3) . ?
K2 N1 2.878(2) 1_545 ?
K2 N2 2.822(3) 2_645 ?
K2 N3 2.815(2) . ?
K2 N4 2.944(3) 2_646 ?
K2 N5 2.818(2) 3_756 ?
K2 N6 2.881(2) 3_656 ?
O1 H1 0.8400 . ?
O1 C8 1.414(3) . ?
O2 H2 0.8400 . ?
O2 C10 1.422(3) . ?
N1 C1 1.157(4) . ?
N2 C2 1.151(4) . ?
N3 C3 1.151(4) . ?
N4 C4 1.156(4) . ?
N5 C5 1.154(4) . ?
N6 C6 1.155(4) . ?
N7 H7A 0.9100 . ?
N7 H7B 0.9100 . ?
N7 H7C 0.9100 . ?
N7 C7 1.483(4) . ?
N8 H8C 0.9100 . ?
N8 H8D 0.9100 . ?
N8 H8E 0.9100 . ?
N8 C9 1.484(3) . ?
C7 H7D 0.9900 . ?
C7 H7E 0.9900 . ?
C7 C8 1.508(4) . ?
C8 H8A 0.9900 . ?
C8 H8B 0.9900 . ?
C9 H9A 0.9900 . ?
C9 H9B 0.9900 . ?
C9 C10 1.513(4) . ?
C10 H10A 0.9900 . ?
C10 H10B 0.9900 . ?

loop_
_geom_torsion_atom_site_label_1
_geom_torsion_atom_site_label_2
_geom_torsion_atom_site_label_3
_geom_torsion_atom_site_label_4
_geom_torsion
_geom_torsion_site_symmetry_1
_geom_torsion_site_symmetry_2
_geom_torsion_site_symmetry_3
_geom_torsion_site_symmetry_4
_geom_torsion_publ_flag
N7 C7 C8 O1 50.9(3) . . . . ?
N8 C9 C10 O2 52.9(3) . . . . ?
